data_4034604
loop_
_publ_author_name
'Amer, Mostafa Mahmoud'
'Abas, Hossay'
'Leonard, Daniel J.'
'Ward, John W.'
'Clayden, Jonathan'

_publ_section_title
;
 Amino Acid-Derived trans- N-Chloroformylimidazolidinones: Scalable,
 Stereoselective Synthesis, Structure, and Utility.
;
_journal_issue 11
_journal_name_full 'The Journal of organic chemistry'
_journal_page_first 7199
_journal_page_last 7206
_journal_paper_doi 10.1021/acs.joc.9b00727
_journal_volume 84
_journal_year 2019
_chemical_absolute_configuration syn
_chemical_formula_moiety 'C18 H25 Cl N2 O4'
_chemical_formula_sum 'C18 H25 Cl N2 O4'
_chemical_formula_weight 368.85
_space_group_crystal_system orthorhombic
_space_group_IT_number 19
_space_group_name_Hall 'P 2ac 2ab'
_space_group_name_H-M_alt 'P 21 21 21'
_atom_sites_solution_hydrogens geom
_atom_sites_solution_primary iterative
_audit_creation_date 2018-03-09
_audit_creation_method
;
Olex2 1.2
(compiled 2017.08.10 svn.r3458 for OlexSys, GUI svn.r5381)
;
_cell_angle_alpha 90
_cell_angle_beta 90
_cell_angle_gamma 90
_cell_formula_units_Z 4
_cell_length_a 8.8127(2)
_cell_length_b 12.4251(3)
_cell_length_c 16.7855(4)
_cell_measurement_reflns_used 9954
_cell_measurement_temperature 100
_cell_measurement_theta_max 26.80
_cell_measurement_theta_min 2.43
_cell_volume 1837.99(8)
_computing_cell_refinement 'SAINT v8.37A (Bruker, 2015)'
_computing_data_reduction 'SAINT v8.37A (Bruker, 2015)'
_computing_molecular_graphics 'Olex2 (Dolomanov et al., 2009)'
_computing_publication_material 'Olex2 (Dolomanov et al., 2009)'
_computing_structure_refinement 'ShelXL (Sheldrick, 2015)'
_computing_structure_solution
;
Superflip (Palatinus & Chapuis, 2007;Palatinus & van der Lee, 2008;
Palatinus et al., 2012)
;
_diffrn_ambient_temperature 100
_diffrn_detector 'Bruker area detector'
_diffrn_detector_type 'CCD area detector'
_diffrn_measured_fraction_theta_full 1.000
_diffrn_measured_fraction_theta_max 1.000
_diffrn_measurement_device 'Bruker Apex II kappa CCD area detector'
_diffrn_measurement_device_type 'Bruker Apex II kappa CCD area detector'
_diffrn_measurement_method '\f and \w scans'
_diffrn_radiation_monochromator graphite
_diffrn_radiation_type MoK\a
_diffrn_radiation_wavelength 0.71073
_diffrn_reflns_av_R_equivalents 0.0344
_diffrn_reflns_av_unetI/netI 0.0198
_diffrn_reflns_Laue_measured_fraction_full 1.000
_diffrn_reflns_Laue_measured_fraction_max 1.000
_diffrn_reflns_limit_h_max 10
_diffrn_reflns_limit_h_min -11
_diffrn_reflns_limit_k_max 15
_diffrn_reflns_limit_k_min -15
_diffrn_reflns_limit_l_max 21
_diffrn_reflns_limit_l_min -21
_diffrn_reflns_number 31523
_diffrn_reflns_point_group_measured_fraction_full 1.000
_diffrn_reflns_point_group_measured_fraction_max 1.000
_diffrn_reflns_theta_full 25.242
_diffrn_reflns_theta_max 27.188
_diffrn_reflns_theta_min 2.039
_diffrn_source 'fine-focus sealed tube'
_diffrn_standards_number 0
_exptl_absorpt_coefficient_mu 0.233
_exptl_absorpt_correction_T_max 0.7455
_exptl_absorpt_correction_T_min 0.6232
_exptl_absorpt_correction_type multi-scan
_exptl_absorpt_process_details
'SADABS-2014/5 (Bruker,2014/5) was used for absorption correction. wR2(int) was 0.0695 before and 0.0471 after correction. The Ratio of minimum to maximum transmission is 0.8359. The \l/2 correction factor is Not present.'
_exptl_crystal_colour 'clear colourless'
_exptl_crystal_colour_lustre clear
_exptl_crystal_colour_primary colourless
_exptl_crystal_density_diffrn 1.333
_exptl_crystal_description block
_exptl_crystal_F_000 784
_exptl_crystal_size_max 0.514
_exptl_crystal_size_mid 0.488
_exptl_crystal_size_min 0.334
_refine_diff_density_max 0.238
_refine_diff_density_min -0.277
_refine_diff_density_rms 0.038
_refine_ls_abs_structure_details
;
 Flack x determined using 1655 quotients [(I+)-(I-)]/[(I+)+(I-)]
 (Parsons and Flack (2004), Acta Cryst. A60, s61).
;
_refine_ls_abs_structure_Flack 0.030(18)
_refine_ls_extinction_method none
_refine_ls_goodness_of_fit_ref 1.069
_refine_ls_hydrogen_treatment constr
_refine_ls_matrix_type full
_refine_ls_number_parameters 236
_refine_ls_number_reflns 4106
_refine_ls_number_restraints 6
_refine_ls_restrained_S_all 1.080
_refine_ls_R_factor_all 0.0314
_refine_ls_R_factor_gt 0.0298
_refine_ls_shift/su_max 0.001
_refine_ls_shift/su_mean 0.000
_refine_ls_structure_factor_coef Fsqd
_refine_ls_weighting_details 'w=1/[\s^2^(Fo^2^)+(0.0256P)^2^+0.7373P] where P=(Fo^2^+2Fc^2^)/3'
_refine_ls_weighting_scheme calc
_refine_ls_wR_factor_gt 0.0681
_refine_ls_wR_factor_ref 0.0687
_reflns_Friedel_coverage 0.752
_reflns_Friedel_fraction_full 1.000
_reflns_Friedel_fraction_max 0.999
_reflns_number_gt 3956
_reflns_number_total 4106
_reflns_threshold_expression 'I > 2\s(I)'
_cod_data_source_file jo9b00727_si_002.cif
_cod_data_source_block m_m39_compound_2c
_cod_database_code 4034604
_shelxl_version_number 2013-4
_shelx_space_group_comment
;
The symmetry employed for this shelxl refinement is uniquely defined
by the following loop, which should always be used as a source of
symmetry information in preference to the above space-group names.
They are only intended as comments.
;
_shelx_estimated_absorpt_t_max 0.926
_shelx_estimated_absorpt_t_min 0.890
_olex2_refinement_description
;
1. Fixed Uiso
 At 1.2 times of:
  All C(H) groups, All C(H,H) groups
 At 1.5 times of:
  All C(H,H,H) groups
2. Restrained distances
 C9A-Cl1A
 1.78 with sigma of 0.004
 C9A-O2A
 1.22 with sigma of 0.005
 N2-C9A
 1.34 with sigma of 0.005
 O2A-Cl1A
 2.63 with sigma of 0.01
 N2-O2A
 2.29 with sigma of 0.01
 N2-Cl1A
 2.62 with sigma of 0.01
3. Uiso/Uaniso restraints and constraints
Uanis(Cl1) = Uanis(Cl1A) = Uanis(O2) = Uanis(O2A)
Uanis(C9) = Uanis(C9A)
4. Others
 Sof(C9A)=Sof(Cl1A)=Sof(O2A)=1-FVAR(1)
 Sof(C9)=Sof(Cl1)=Sof(O2)=FVAR(1)
5.a Ternary CH refined with riding coordinates:
 C1(H1), C3(H3)
5.b Secondary CH2 refined with riding coordinates:
 C10(H10A,H10B)
5.c Aromatic/amide H refined with riding coordinates:
 C12(H12), C15(H15), C16(H16)
5.d Idealised Me refined as rotating group:
 C5(H5A,H5B,H5C), C6(H6A,H6B,H6C), C7(H7A,H7B,H7C), C8(H8A,H8B,H8C), C17(H17A,
 H17B,H17C), C18(H18A,H18B,H18C)
;
_olex2_submission_special_instructions 'No special instructions were received'

loop_
_space_group_symop_operation_xyz
'x, y, z'
'-x+1/2, -y, z+1/2'
'x+1/2, -y+1/2, -z'
'-x, y+1/2, -z+1/2'

loop_
_atom_site_label
_atom_site_type_symbol
_atom_site_fract_x
_atom_site_fract_y
_atom_site_fract_z
_atom_site_U_iso_or_equiv
_atom_site_adp_type
_atom_site_occupancy
_atom_site_site_symmetry_order
_atom_site_calc_flag
_atom_site_refinement_flags_posn
_atom_site_refinement_flags_occupancy
_atom_site_disorder_assembly
_atom_site_disorder_group
C1 C -0.0266(2) 0.46982(16) 0.38923(11) 0.0160(4) Uani 1 1 d . . . .
H1 H -0.0517 0.5483 0.3879 0.019 Uiso 1 1 calc R . . .
C2 C 0.0063(3) 0.35474(17) 0.49943(12) 0.0187(4) Uani 1 1 d . . . .
C3 C 0.1637(2) 0.36722(17) 0.46312(12) 0.0173(4) Uani 1 1 d . . . .
H3 H 0.1928 0.2997 0.4345 0.021 Uiso 1 1 calc R . . .
C4 C -0.0793(2) 0.41448(18) 0.31059(12) 0.0187(4) Uani 1 1 d . . . .
C5 C -0.0111(3) 0.30200(19) 0.30230(14) 0.0256(5) Uani 1 1 d . . . .
H5A H 0.0999 0.3072 0.3018 0.038 Uiso 1 1 calc GR . . .
H5B H -0.0461 0.2693 0.2524 0.038 Uiso 1 1 calc GR . . .
H5C H -0.0434 0.2574 0.3474 0.038 Uiso 1 1 calc GR . . .
C6 C -0.2531(2) 0.4064(2) 0.31029(14) 0.0267(5) Uani 1 1 d . . . .
H6A H -0.2856 0.3539 0.3504 0.040 Uiso 1 1 calc GR . . .
H6B H -0.2878 0.3832 0.2575 0.040 Uiso 1 1 calc GR . . .
H6C H -0.2968 0.4769 0.3228 0.040 Uiso 1 1 calc GR . . .
C7 C -0.0322(3) 0.4838(2) 0.23928(13) 0.0255(5) Uani 1 1 d . . . .
H7A H -0.0717 0.5569 0.2461 0.038 Uiso 1 1 calc GR . . .
H7B H -0.0735 0.4525 0.1902 0.038 Uiso 1 1 calc GR . . .
H7C H 0.0788 0.4862 0.2358 0.038 Uiso 1 1 calc GR . . .
C8 C -0.2394(3) 0.4463(2) 0.49295(14) 0.0296(5) Uani 1 1 d . . . .
H8A H -0.3124 0.3910 0.4769 0.044 Uiso 1 1 calc GR . . .
H8B H -0.2722 0.5164 0.4724 0.044 Uiso 1 1 calc GR . . .
H8C H -0.2339 0.4492 0.5512 0.044 Uiso 1 1 calc GR . . .
C9 C 0.2582(3) 0.5055(2) 0.3743(2) 0.0144(5) Uani 0.809(2) 1 d . P A 1
C9A C 0.2219(7) 0.5329(7) 0.3722(10) 0.0144(5) Uani 0.191(2) 1 d D P A 2
C10 C 0.2799(2) 0.39152(16) 0.52946(12) 0.0184(4) Uani 1 1 d . . . .
H10A H 0.2768 0.3323 0.5689 0.022 Uiso 1 1 calc R . . .
H10B H 0.3827 0.3923 0.5057 0.022 Uiso 1 1 calc R . . .
C11 C 0.2548(2) 0.49704(17) 0.57270(11) 0.0160(4) Uani 1 1 d . . . .
C12 C 0.3340(2) 0.58947(17) 0.54896(12) 0.0162(4) Uani 1 1 d . . . .
H12 H 0.4042 0.5850 0.5061 0.019 Uiso 1 1 calc R . . .
C13 C 0.3118(2) 0.68678(16) 0.58676(11) 0.0162(4) Uani 1 1 d . . . .
C14 C 0.2117(2) 0.69413(17) 0.65199(11) 0.0167(4) Uani 1 1 d . . . .
C15 C 0.1348(2) 0.60274(18) 0.67614(12) 0.0198(4) Uani 1 1 d . . . .
H15 H 0.0673 0.6064 0.7202 0.024 Uiso 1 1 calc R . . .
C16 C 0.1554(2) 0.50532(18) 0.63645(12) 0.0191(4) Uani 1 1 d . . . .
H16 H 0.1005 0.4436 0.6533 0.023 Uiso 1 1 calc R . . .
C17 C 0.4802(3) 0.77699(19) 0.49797(14) 0.0257(5) Uani 1 1 d . . . .
H17A H 0.4248 0.7515 0.4510 0.038 Uiso 1 1 calc GR . . .
H17B H 0.5639 0.7275 0.5097 0.038 Uiso 1 1 calc GR . . .
H17C H 0.5210 0.8490 0.4875 0.038 Uiso 1 1 calc GR . . .
C18 C 0.1043(3) 0.8023(2) 0.75441(14) 0.0275(5) Uani 1 1 d . . . .
H18A H -0.0011 0.7893 0.7385 0.041 Uiso 1 1 calc GR . . .
H18B H 0.1132 0.8747 0.7771 0.041 Uiso 1 1 calc GR . . .
H18C H 0.1347 0.7489 0.7943 0.041 Uiso 1 1 calc GR . . .
Cl1 Cl 0.21118(9) 0.63512(7) 0.33472(5) 0.02006(17) Uani 0.809(2) 1 d . P A 1
Cl1A Cl 0.4135(4) 0.4897(3) 0.3692(3) 0.02006(17) Uani 0.191(2) 1 d D P A 2
N1 N -0.0900(2) 0.42012(15) 0.46072(10) 0.0190(4) Uani 1 1 d . . . .
N2 N 0.13739(19) 0.45441(14) 0.40517(10) 0.0155(4) Uani 1 1 d D . . .
O1 O -0.02346(19) 0.29837(13) 0.55711(9) 0.0260(4) Uani 1 1 d . . . .
O2 O 0.3891(3) 0.4739(2) 0.37543(17) 0.02006(17) Uani 0.809(2) 1 d . P A 1
O2A O 0.1884(13) 0.6217(8) 0.3471(9) 0.02006(17) Uani 0.191(2) 1 d D P A 2
O3 O 0.37973(17) 0.78142(12) 0.56468(9) 0.0206(3) Uani 1 1 d . . . .
O4 O 0.20088(17) 0.79355(12) 0.68619(8) 0.0211(3) Uani 1 1 d . . . .

loop_
_atom_site_aniso_label
_atom_site_aniso_U_11
_atom_site_aniso_U_22
_atom_site_aniso_U_33
_atom_site_aniso_U_23
_atom_site_aniso_U_13
_atom_site_aniso_U_12
C1 0.0154(9) 0.0166(10) 0.0159(9) -0.0002(8) 0.0015(7) -0.0011(8)
C2 0.0244(10) 0.0157(10) 0.0158(9) -0.0035(8) -0.0001(8) -0.0072(9)
C3 0.0217(10) 0.0144(9) 0.0158(9) 0.0010(8) -0.0008(8) -0.0019(8)
C4 0.0155(9) 0.0227(11) 0.0180(10) -0.0040(8) 0.0001(8) -0.0014(8)
C5 0.0276(12) 0.0243(12) 0.0248(11) -0.0093(9) -0.0013(10) 0.0000(10)
C6 0.0178(10) 0.0344(13) 0.0279(11) -0.0028(10) -0.0025(9) -0.0051(9)
C7 0.0240(11) 0.0355(13) 0.0170(10) -0.0003(9) -0.0008(8) -0.0013(10)
C8 0.0252(12) 0.0354(13) 0.0284(12) 0.0001(10) 0.0128(10) 0.0001(10)
C9 0.0162(13) 0.0149(14) 0.0121(9) 0.0000(12) -0.0005(11) 0.0018(9)
C9A 0.0162(13) 0.0149(14) 0.0121(9) 0.0000(12) -0.0005(11) 0.0018(9)
C10 0.0214(10) 0.0162(10) 0.0175(9) 0.0030(7) -0.0020(8) 0.0004(9)
C11 0.0164(9) 0.0182(9) 0.0135(9) 0.0026(8) -0.0056(7) -0.0009(7)
C12 0.0138(9) 0.0215(10) 0.0133(9) -0.0008(8) -0.0003(7) 0.0003(8)
C13 0.0149(9) 0.0199(10) 0.0139(9) 0.0015(8) -0.0019(7) -0.0025(8)
C14 0.0152(9) 0.0218(10) 0.0130(9) -0.0015(7) -0.0034(8) 0.0000(8)
C15 0.0160(9) 0.0306(12) 0.0128(9) 0.0013(8) 0.0004(7) -0.0027(8)
C16 0.0183(10) 0.0224(11) 0.0166(9) 0.0049(8) -0.0018(8) -0.0051(8)
C17 0.0309(12) 0.0230(12) 0.0230(11) -0.0037(9) 0.0118(9) -0.0106(10)
C18 0.0236(11) 0.0347(13) 0.0242(11) -0.0069(10) 0.0089(9) 0.0013(10)
Cl1 0.0203(3) 0.0183(3) 0.0216(4) 0.0075(2) 0.0015(3) -0.0037(3)
Cl1A 0.0203(3) 0.0183(3) 0.0216(4) 0.0075(2) 0.0015(3) -0.0037(3)
N1 0.0192(9) 0.0203(9) 0.0173(8) -0.0002(7) 0.0052(7) -0.0030(7)
N2 0.0160(8) 0.0157(9) 0.0147(8) 0.0011(7) -0.0007(6) -0.0014(7)
O1 0.0348(9) 0.0244(8) 0.0187(7) 0.0047(6) 0.0006(7) -0.0131(7)
O2 0.0203(3) 0.0183(3) 0.0216(4) 0.0075(2) 0.0015(3) -0.0037(3)
O2A 0.0203(3) 0.0183(3) 0.0216(4) 0.0075(2) 0.0015(3) -0.0037(3)
O3 0.0237(8) 0.0186(7) 0.0194(7) -0.0040(6) 0.0066(6) -0.0068(6)
O4 0.0213(7) 0.0241(8) 0.0179(7) -0.0053(6) 0.0047(6) 0.0000(6)

loop_
_atom_type_symbol
_atom_type_description
_atom_type_scat_dispersion_real
_atom_type_scat_dispersion_imag
_atom_type_scat_source
C C 0.0033 0.0016 'International Tables Vol C Tables 4.2.6.8 and 6.1.1.4'
H H 0.0000 0.0000 'International Tables Vol C Tables 4.2.6.8 and 6.1.1.4'
Cl Cl 0.1484 0.1585 'International Tables Vol C Tables 4.2.6.8 and 6.1.1.4'
N N 0.0061 0.0033 'International Tables Vol C Tables 4.2.6.8 and 6.1.1.4'
O O 0.0106 0.0060 'International Tables Vol C Tables 4.2.6.8 and 6.1.1.4'

loop_
_geom_angle_atom_site_label_1
_geom_angle_atom_site_label_2
_geom_angle_atom_site_label_3
_geom_angle
C4 C1 H1 110.2
N1 C1 H1 110.2
N1 C1 C4 113.28(16)
N1 C1 N2 99.79(15)
N2 C1 H1 110.2
N2 C1 C4 112.72(16)
N1 C2 C3 108.68(17)
O1 C2 C3 124.8(2)
O1 C2 N1 126.5(2)
C2 C3 H3 109.9
C2 C3 C10 109.63(16)
C10 C3 H3 109.9
N2 C3 C2 101.29(16)
N2 C3 H3 109.9
N2 C3 C10 115.89(17)
C5 C4 C1 111.31(17)
C5 C4 C6 109.42(19)
C5 C4 C7 109.66(18)
C6 C4 C1 109.19(17)
C7 C4 C1 109.47(17)
C7 C4 C6 107.73(18)
C4 C5 H5A 109.5
C4 C5 H5B 109.5
C4 C5 H5C 109.5
H5A C5 H5B 109.5
H5A C5 H5C 109.5
H5B C5 H5C 109.5
C4 C6 H6A 109.5
C4 C6 H6B 109.5
C4 C6 H6C 109.5
H6A C6 H6B 109.5
H6A C6 H6C 109.5
H6B C6 H6C 109.5
C4 C7 H7A 109.5
C4 C7 H7B 109.5
C4 C7 H7C 109.5
H7A C7 H7B 109.5
H7A C7 H7C 109.5
H7B C7 H7C 109.5
H8A C8 H8B 109.5
H8A C8 H8C 109.5
H8B C8 H8C 109.5
N1 C8 H8A 109.5
N1 C8 H8B 109.5
N1 C8 H8C 109.5
N2 C9 Cl1 112.62(17)
O2 C9 Cl1 120.9(2)
O2 C9 N2 126.3(2)
N2 C9A Cl1A 108.6(4)
O2A C9A Cl1A 119.8(7)
O2A C9A N2 131.6(7)
C3 C10 H10A 108.6
C3 C10 H10B 108.6
H10A C10 H10B 107.6
C11 C10 C3 114.71(17)
C11 C10 H10A 108.6
C11 C10 H10B 108.6
C12 C11 C10 120.00(18)
C16 C11 C10 121.76(19)
C16 C11 C12 118.24(19)
C11 C12 H12 119.5
C13 C12 C11 121.10(18)
C13 C12 H12 119.5
C12 C13 C14 120.22(18)
O3 C13 C12 124.44(17)
O3 C13 C14 115.34(17)
C15 C14 C13 118.77(18)
O4 C14 C13 115.41(18)
O4 C14 C15 125.82(18)
C14 C15 H15 119.7
C14 C15 C16 120.62(18)
C16 C15 H15 119.7
C11 C16 C15 121.04(19)
C11 C16 H16 119.5
C15 C16 H16 119.5
H17A C17 H17B 109.5
H17A C17 H17C 109.5
H17B C17 H17C 109.5
O3 C17 H17A 109.5
O3 C17 H17B 109.5
O3 C17 H17C 109.5
H18A C18 H18B 109.5
H18A C18 H18C 109.5
H18B C18 H18C 109.5
O4 C18 H18A 109.5
O4 C18 H18B 109.5
O4 C18 H18C 109.5
C2 N1 C1 114.32(17)
C2 N1 C8 121.70(19)
C8 N1 C1 123.71(18)
C3 N2 C1 111.54(16)
C9 N2 C1 129.96(19)
C9 N2 C3 118.49(18)
C9A N2 C1 111.8(4)
C9A N2 C3 135.8(5)
C13 O3 C17 116.72(16)
C14 O4 C18 116.54(17)

loop_
_geom_bond_atom_site_label_1
_geom_bond_atom_site_label_2
_geom_bond_distance
C1 H1 1.0000
C1 C4 1.559(3)
C1 N1 1.461(3)
C1 N2 1.482(3)
C2 C3 1.523(3)
C2 N1 1.342(3)
C2 O1 1.223(3)
C3 H3 1.0000
C3 C10 1.543(3)
C3 N2 1.474(3)
C4 C5 1.528(3)
C4 C6 1.535(3)
C4 C7 1.532(3)
C5 H5A 0.9800
C5 H5B 0.9800
C5 H5C 0.9800
C6 H6A 0.9800
C6 H6B 0.9800
C6 H6C 0.9800
C7 H7A 0.9800
C7 H7B 0.9800
C7 H7C 0.9800
C8 H8A 0.9800
C8 H8B 0.9800
C8 H8C 0.9800
C8 N1 1.460(3)
C9 Cl1 1.791(3)
C9 N2 1.343(3)
C9 O2 1.218(4)
C9A Cl1A 1.772(5)
C9A N2 1.347(6)
C9A O2A 1.217(6)
C10 H10A 0.9900
C10 H10B 0.9900
C10 C11 1.515(3)
C11 C12 1.402(3)
C11 C16 1.387(3)
C12 H12 0.9500
C12 C13 1.379(3)
C13 C14 1.409(3)
C13 O3 1.371(2)
C14 C15 1.383(3)
C14 O4 1.366(2)
C15 H15 0.9500
C15 C16 1.394(3)
C16 H16 0.9500
C17 H17A 0.9800
C17 H17B 0.9800
C17 H17C 0.9800
C17 O3 1.429(3)
C18 H18A 0.9800
C18 H18B 0.9800
C18 H18C 0.9800
C18 O4 1.431(2)

loop_
_geom_torsion_atom_site_label_1
_geom_torsion_atom_site_label_2
_geom_torsion_atom_site_label_3
_geom_torsion_atom_site_label_4
_geom_torsion
C2 C3 C10 C11 -63.8(2)
C2 C3 N2 C1 -16.5(2)
C2 C3 N2 C9 164.6(2)
C2 C3 N2 C9A 151.7(10)
C3 C2 N1 C1 9.2(2)
C3 C2 N1 C8 -164.99(19)
C3 C10 C11 C12 -95.6(2)
C3 C10 C11 C16 84.9(2)
C4 C1 N1 C2 101.6(2)
C4 C1 N1 C8 -84.3(2)
C4 C1 N2 C3 -99.36(19)
C4 C1 N2 C9 79.4(3)
C4 C1 N2 C9A 89.5(8)
C10 C3 N2 C1 -135.04(18)
C10 C3 N2 C9 46.0(3)
C10 C3 N2 C9A 33.1(10)
C10 C11 C12 C13 179.22(18)
C10 C11 C16 C15 179.29(19)
C11 C12 C13 C14 2.0(3)
C11 C12 C13 O3 -176.93(18)
C12 C11 C16 C15 -0.2(3)
C12 C13 C14 C15 -1.2(3)
C12 C13 C14 O4 178.47(18)
C12 C13 O3 C17 -0.2(3)
C13 C14 C15 C16 -0.3(3)
C13 C14 O4 C18 -177.75(18)
C14 C13 O3 C17 -179.12(19)
C14 C15 C16 C11 1.0(3)
C15 C14 O4 C18 1.8(3)
C16 C11 C12 C13 -1.3(3)
Cl1 C9 N2 C1 22.0(4)
Cl1 C9 N2 C3 -159.25(17)
Cl1 C9 N2 C9A -6(2)
Cl1A C9A N2 C1 -163.6(6)
Cl1A C9A N2 C3 28.2(16)
Cl1A C9A N2 C9 -6.6(16)
N1 C1 C4 C5 -69.1(2)
N1 C1 C4 C6 51.8(2)
N1 C1 C4 C7 169.50(17)
N1 C1 N2 C3 21.1(2)
N1 C1 N2 C9 -160.1(2)
N1 C1 N2 C9A -150.0(8)
N1 C2 C3 C10 127.48(18)
N1 C2 C3 N2 4.5(2)
N2 C1 C4 C5 43.3(2)
N2 C1 C4 C6 164.18(18)
N2 C1 C4 C7 -78.1(2)
N2 C1 N1 C2 -18.5(2)
N2 C1 N1 C8 155.64(19)
N2 C3 C10 C11 50.0(2)
O1 C2 C3 C10 -48.9(3)
O1 C2 C3 N2 -171.9(2)
O1 C2 N1 C1 -174.4(2)
O1 C2 N1 C8 11.4(3)
O2 C9 N2 C1 -161.9(3)
O2 C9 N2 C3 16.9(5)
O2 C9 N2 C9A 170(3)
O2A C9A N2 C1 17(2)
O2A C9A N2 C3 -151.0(16)
O2A C9A N2 C9 174(4)
O3 C13 C14 C15 177.86(18)
O3 C13 C14 O4 -2.5(3)
O4 C14 C15 C16 -179.89(19)
